data_7003524
loop_
_publ_author_name
'Wei, Xue-Hong'
'Farwell, James D.'
'Hitchcock, Peter B.'
'Lappert, Michael F.'

_publ_section_title
;
 Synthesis and structures of some new types of lithium \b-diketiminates
;
_journal_issue 8
_journal_name_full 'Dalton Transactions'
_journal_page_first 1073
_journal_page_last 1080
_journal_paper_doi 10.1039/b716888h
_journal_year 2008
_chemical_compound_source 'synthesis as described'
_chemical_formula_moiety 'C54 H76 Li2 N4 O5 Si4'
_chemical_formula_sum 'C54 H76 Li2 N4 O5 Si4'
_chemical_formula_weight 987.43
_chemical_name_common (O(Li(thf)2(SiMeNCPhC(SiMe3)CPhN))2)
_chemical_name_systematic
;
?
;
_space_group_IT_number 136
_symmetry_cell_setting tetragonal
_symmetry_Int_Tables_number 136
_symmetry_space_group_name_Hall '-P 4n 2n'
_symmetry_space_group_name_H-M 'P 42/m n m'
_atom_sites_solution_hydrogens geom
_atom_sites_solution_primary direct
_atom_sites_solution_secondary difmap
_audit_conform_dict_location ftp://ftp.iucr.org/pub/cif_core.dic
_audit_conform_dict_name cif_core.dic
_audit_conform_dict_version 2.2
_audit_creation_date 2002-11-01T11:07:10-00:00
_audit_creation_method 'WinGX routine CIF_UPDATE'
_cell_angle_alpha 90
_cell_angle_beta 90
_cell_angle_gamma 90
_cell_formula_units_Z 4
_cell_length_a 19.9377(1)
_cell_length_b 19.9377(1)
_cell_length_c 16.6530(2)
_cell_measurement_reflns_used 49032
_cell_measurement_temperature 223(2)
_cell_measurement_theta_max 25.028
_cell_measurement_theta_min 3.705
_cell_measurement_wavelength 0.71073
_cell_volume 6619.77(9)
_computing_cell_refinement 'HKL Scalepack (Otwinowski & Minor 1997)'
_computing_data_collection 'Collect (Nonius BV, 1997-2000)'
_computing_data_reduction 'HKL Denzo and Scalepack (Otwinowski & Minor 1997)'
_computing_molecular_graphics 'Ortep-3 for Windows (Farrugia, 1997)'
_computing_publication_material 'WinGX publication routines (Farrugia, 1999)'
_computing_structure_refinement 'SHELXL-97 (Sheldrick, 1997)'
_computing_structure_solution 'SHELXS-97 (Sheldrick, 1997)'
_diffrn_ambient_temperature 223(2)
_diffrn_measured_fraction_theta_full 0.985
_diffrn_measured_fraction_theta_max 0.985
_diffrn_measurement_device '95mm CCD camera on \k-goniostat'
_diffrn_measurement_device_type KappaCCD
_diffrn_measurement_method CCD
_diffrn_radiation_monochromator graphite
_diffrn_radiation_probe x-ray
_diffrn_radiation_type MoK\a
_diffrn_radiation_wavelength 0.71073
_diffrn_reflns_av_R_equivalents 0.0592
_diffrn_reflns_av_unetI/netI 0.0171
_diffrn_reflns_limit_h_max 23
_diffrn_reflns_limit_h_min -22
_diffrn_reflns_limit_k_max 23
_diffrn_reflns_limit_k_min -23
_diffrn_reflns_limit_l_max 18
_diffrn_reflns_limit_l_min -19
_diffrn_reflns_number 66549
_diffrn_reflns_theta_full 25.02
_diffrn_reflns_theta_max 25.02
_diffrn_reflns_theta_min 3.79
_exptl_absorpt_coefficient_mu 0.13
_exptl_absorpt_correction_type none
_exptl_crystal_colour colourless
_exptl_crystal_density_diffrn 0.991
_exptl_crystal_density_method 'not measured'
_exptl_crystal_description prism
_exptl_crystal_F_000 2120
_exptl_crystal_size_max 0.4
_exptl_crystal_size_mid 0.4
_exptl_crystal_size_min 0.4
_refine_diff_density_max 0.642
_refine_diff_density_min -0.611
_refine_diff_density_rms 0.073
_refine_ls_extinction_method none
_refine_ls_goodness_of_fit_ref 1.146
_refine_ls_hydrogen_treatment constr
_refine_ls_matrix_type full
_refine_ls_number_parameters 182
_refine_ls_number_reflns 3119
_refine_ls_number_restraints 0
_refine_ls_restrained_S_all 1.146
_refine_ls_R_factor_all 0.0998
_refine_ls_R_factor_gt 0.0916
_refine_ls_shift/su_max 0.005
_refine_ls_shift/su_mean 0.001
_refine_ls_structure_factor_coef Fsqd
_refine_ls_weighting_details 'calc w=1/[\s^2^(Fo^2^)+(0.1564P)^2^+7.7157P] where P=(Fo^2^+2Fc^2^)/3'
_refine_ls_weighting_scheme calc
_refine_ls_wR_factor_gt 0.2847
_refine_ls_wR_factor_ref 0.2961
_reflns_number_gt 2788
_reflns_number_total 3119
_reflns_threshold_expression >2sigma(I)
_cod_data_source_file b716888h.txt
_cod_data_source_block (2)-nov302
_cod_original_sg_symbol_H-M P4(2)/mnm
_cod_database_code 7003524

loop_
_symmetry_equiv_pos_as_xyz
'x, y, z'
'x+1/2, -y+1/2, -z+1/2'
'-x, -y, z'
'-x+1/2, y+1/2, -z+1/2'
'y, x, -z'
'y+1/2, -x+1/2, z+1/2'
'-y+1/2, x+1/2, z+1/2'
'-y, -x, -z'
'-x, -y, -z'
'-x-1/2, y-1/2, z-1/2'
'x, y, -z'
'x-1/2, -y-1/2, z-1/2'
'-y, -x, z'
'-y-1/2, x-1/2, -z-1/2'
'y-1/2, -x-1/2, -z-1/2'
'y, x, z'

loop_
_atom_site_label
_atom_site_type_symbol
_atom_site_fract_x
_atom_site_fract_y
_atom_site_fract_z
_atom_site_U_iso_or_equiv
_atom_site_adp_type
_atom_site_occupancy
_atom_site_symmetry_multiplicity
_atom_site_calc_flag
_atom_site_refinement_flags
_atom_site_disorder_assembly
_atom_site_disorder_group
Li Li 0.8603(4) 0.3188(5) 0 0.055(2) Uani 1 2 d S . .
Si1 Si 0.72126(4) 0.27874(4) 0.08986(7) 0.0346(4) Uani 1 2 d S . .
Si2 Si 0.79358(7) 0.20642(7) 0.32454(10) 0.0869(8) Uani 1 2 d S . .
O1 O 0.69809(14) 0.30191(14) 0 0.0357(9) Uani 1 4 d S . .
O2 O 0.94462(19) 0.2696(2) 0 0.0637(11) Uani 1 2 d S . .
O3 O 0.8651(2) 0.4186(2) 0 0.0905(16) Uani 1 2 d S . .
N4 N 0.80582(14) 0.29134(15) 0.10259(17) 0.0462(7) Uani 1 1 d . . .
C1 C 0.7899(2) 0.2101(2) 0.2128(3) 0.0617(15) Uani 1 2 d S . .
C2 C 0.82686(18) 0.2600(2) 0.1684(2) 0.0551(10) Uani 1 1 d . . .
C3 C 0.8976(2) 0.2745(3) 0.1943(3) 0.0813(16) Uani 1 1 d . . .
C4 C 0.9386(3) 0.2223(4) 0.2230(3) 0.111(2) Uani 1 1 d . . .
H4 H 0.9218 0.1783 0.2252 0.133 Uiso 1 1 calc R . .
C5 C 1.0030(4) 0.2351(7) 0.2477(5) 0.161(5) Uani 1 1 d . . .
H5 H 1.0297 0.2004 0.2684 0.194 Uiso 1 1 calc R . .
C6 C 1.0284(4) 0.2997(7) 0.2422(5) 0.160(5) Uani 1 1 d . . .
H6 H 1.0726 0.3085 0.2586 0.192 Uiso 1 1 calc R . .
C7 C 0.9898(3) 0.3500(6) 0.2131(5) 0.151(4) Uani 1 1 d . . .
H7 H 1.0073 0.3937 0.2102 0.181 Uiso 1 1 calc R . .
C8 C 0.9234(2) 0.3376(4) 0.1873(3) 0.099(2) Uani 1 1 d . . .
H8 H 0.8974 0.3724 0.1655 0.119 Uiso 1 1 calc R . .
C9 C 0.8541(4) 0.1459(4) 0.3751(5) 0.165(6) Uani 1 2 d S . .
H9A H 0.8501 0.15 0.433 0.247 Uiso 1 2 calc SR . .
H9B H 0.8997 0.1565 0.359 0.247 Uiso 0.5 1 calc PR . .
H9C H 0.8434 0.1003 0.3592 0.247 Uiso 0.5 1 calc PR . .
C10 C 0.7070(4) 0.1866(4) 0.3631(3) 0.114(2) Uani 1 1 d . . .
H10C H 0.7071 0.1878 0.4214 0.17 Uiso 1 1 calc R . .
H10B H 0.6938 0.1422 0.3451 0.17 Uiso 1 1 calc R . .
H10A H 0.6754 0.2195 0.3428 0.17 Uiso 1 1 calc R . .
C11 C 1.0140(3) 0.2904(4) 0 0.083(2) Uani 1 2 d S . .
H11B H 1.0241 0.3172 0.0479 0.1 Uiso 0.5 1 calc PR . .
H11A H 1.0241 0.3172 -0.0479 0.1 Uiso 0.5 1 calc PR . .
C12 C 1.0536(6) 0.2259(7) 0 0.152(5) Uani 1 2 d S . .
H12B H 1.0824 0.2241 -0.0477 0.183 Uiso 0.5 1 calc PR . .
H12A H 1.0824 0.2241 0.0477 0.183 Uiso 0.5 1 calc PR . .
C13 C 1.0100(6) 0.1711(6) 0 0.161(5) Uani 1 2 d S . .
H13B H 1.0174 0.1434 0.0478 0.194 Uiso 0.5 1 calc PR . .
H13A H 1.0174 0.1434 -0.0478 0.194 Uiso 0.5 1 calc PR . .
C14 C 0.9409(4) 0.1986(4) 0 0.083(2) Uani 1 2 d S . .
H14B H 0.9167 0.1831 -0.0477 0.099 Uiso 0.5 1 calc PR . .
H14A H 0.9167 0.1831 0.0477 0.099 Uiso 0.5 1 calc PR . .
C15 C 0.8024(5) 0.4520(4) 0 0.123(4) Uani 1 2 d S . .
H15B H 0.7767 0.4391 -0.0477 0.148 Uiso 0.5 1 calc PR . .
H15A H 0.7767 0.4391 0.0477 0.148 Uiso 0.5 1 calc PR . .
C16 C 0.8130(6) 0.5220(5) 0 0.155(5) Uani 1 2 d S . .
H16B H 0.7931 0.5426 0.0478 0.186 Uiso 0.5 1 calc PR . .
H16A H 0.7931 0.5426 -0.0478 0.186 Uiso 0.5 1 calc PR . .
C17 C 0.8840(7) 0.5303(6) 0 0.219(10) Uani 1 2 d S . .
H17B H 0.8978 0.5556 -0.0477 0.262 Uiso 0.5 1 calc PR . .
H17A H 0.8978 0.5556 0.0477 0.262 Uiso 0.5 1 calc PR . .
C18 C 0.9146(5) 0.4676(5) 0 0.135(4) Uani 1 2 d S . .
H18B H 0.943 0.4628 -0.0477 0.162 Uiso 0.5 1 calc PR . .
H18A H 0.943 0.4628 0.0477 0.162 Uiso 0.5 1 calc PR . .
C19 C 0.66983(19) 0.33017(19) 0.1595(3) 0.0527(12) Uani 1 2 d S . .
H19C H 0.6788 0.3773 0.1502 0.079 Uiso 0.5 1 calc PR . .
H19B H 0.6811 0.3189 0.2145 0.079 Uiso 1 2 calc SR . .
H19A H 0.6227 0.3212 0.1502 0.079 Uiso 0.5 1 calc PR . .

loop_
_atom_site_aniso_label
_atom_site_aniso_U_11
_atom_site_aniso_U_22
_atom_site_aniso_U_33
_atom_site_aniso_U_23
_atom_site_aniso_U_13
_atom_site_aniso_U_12
Li 0.041(4) 0.056(5) 0.069(6) 0 0 -0.011(4)
Si1 0.0353(5) 0.0353(5) 0.0332(7) -0.0012(3) 0.0012(3) -0.0056(4)
Si2 0.1132(11) 0.1132(11) 0.0344(9) 0.0074(5) -0.0074(5) 0.0416(13)
O1 0.0355(13) 0.0355(13) 0.036(2) 0 0 -0.0013(16)
O2 0.046(2) 0.070(2) 0.075(3) 0 0 -0.0048(17)
O3 0.067(3) 0.058(2) 0.147(5) 0 0 -0.025(2)
N4 0.0368(14) 0.0611(18) 0.0408(16) -0.0022(13) -0.0020(11) -0.0049(12)
C1 0.073(2) 0.073(2) 0.038(3) 0.0050(16) -0.0050(16) 0.022(3)
C2 0.0456(19) 0.082(3) 0.0382(18) -0.0088(17) -0.0070(15) 0.0082(17)
C3 0.048(2) 0.150(5) 0.046(2) -0.027(3) -0.0147(18) 0.015(3)
C4 0.074(3) 0.188(7) 0.070(3) -0.024(4) -0.030(3) 0.051(4)
C5 0.082(5) 0.288(13) 0.114(6) -0.068(7) -0.059(4) 0.078(6)
C6 0.057(4) 0.303(15) 0.120(6) -0.089(8) -0.038(4) 0.025(6)
C7 0.068(4) 0.275(11) 0.109(5) -0.096(6) -0.006(4) -0.025(5)
C8 0.054(3) 0.173(6) 0.070(3) -0.042(3) -0.002(2) -0.029(3)
C9 0.219(9) 0.219(9) 0.056(5) 0.031(3) -0.031(3) 0.112(11)
C10 0.162(6) 0.132(5) 0.047(3) 0.013(3) 0.030(3) 0.014(4)
C11 0.049(3) 0.112(6) 0.089(5) 0 0 -0.012(3)
C12 0.091(7) 0.162(12) 0.204(14) 0 0 0.054(7)
C13 0.108(8) 0.107(8) 0.269(18) 0 0 0.038(7)
C14 0.102(5) 0.075(4) 0.071(4) 0 0 -0.006(4)
C15 0.090(6) 0.063(5) 0.216(12) 0 0 -0.012(4)
C16 0.144(10) 0.069(5) 0.253(16) 0 0 -0.012(6)
C17 0.129(10) 0.076(7) 0.45(3) 0 0 -0.041(7)
C18 0.104(7) 0.081(6) 0.221(13) 0 0 -0.048(5)
C19 0.0541(17) 0.0541(17) 0.050(3) -0.0088(16) 0.0088(16) -0.004(2)

loop_
_atom_type_symbol
_atom_type_description
_atom_type_scat_dispersion_real
_atom_type_scat_dispersion_imag
_atom_type_scat_source
C C 0.0033 0.0016 'International Tables Vol C Tables 4.2.6.8 and 6.1.1.4'
H H 0 0 'International Tables Vol C Tables 4.2.6.8 and 6.1.1.4'
Li Li -0.0003 0.0001 'International Tables Vol C Tables 4.2.6.8 and 6.1.1.4'
N N 0.0061 0.0033 'International Tables Vol C Tables 4.2.6.8 and 6.1.1.4'
O O 0.0106 0.006 'International Tables Vol C Tables 4.2.6.8 and 6.1.1.4'
Si Si 0.0817 0.0704 'International Tables Vol C Tables 4.2.6.8 and 6.1.1.4'

loop_
_geom_angle_atom_site_label_1
_geom_angle_atom_site_label_2
_geom_angle_atom_site_label_3
_geom_angle
_geom_angle_site_symmetry_1
_geom_angle_site_symmetry_3
_geom_angle_publ_flag
O2 Li O3 117.5(4) . . ?
O2 Li N4 108.4(3) . 11 ?
O3 Li N4 106.6(3) . 11 ?
O2 Li N4 108.4(3) . . ?
O3 Li N4 106.6(3) . . ?
N4 Li N4 109.1(4) 11 . ?
O1 Si1 N4 110.46(13) . . ?
O1 Si1 N4 110.46(13) . 13_665 ?
N4 Si1 N4 105.8(2) . 13_665 ?
O1 Si1 C19 105.1(2) . . ?
N4 Si1 C19 112.59(14) . . ?
N4 Si1 C19 112.59(14) 13_665 . ?
C1 Si2 C10 108.2(2) . 13_665 ?
C1 Si2 C10 108.2(2) . . ?
C10 Si2 C10 105.6(5) 13_665 . ?
C1 Si2 C9 119.5(4) . . ?
C10 Si2 C9 107.3(3) 13_665 . ?
C10 Si2 C9 107.3(3) . . ?
Si1 O1 Si1 132.8(3) . 11 ?
C14 O2 C11 109.7(5) . . ?
C14 O2 Li 117.3(5) . . ?
C11 O2 Li 133.0(5) . . ?
C18 O3 C15 107.3(7) . . ?
C18 O3 Li 137.4(6) . . ?
C15 O3 Li 115.3(5) . . ?
C2 N4 Si1 110.0(2) . . ?
C2 N4 Li 129.1(3) . . ?
Si1 N4 Li 116.5(2) . . ?
C2 C1 C2 116.2(5) 13_665 . ?
C2 C1 Si2 121.3(2) 13_665 . ?
C2 C1 Si2 121.3(2) . . ?
N4 C2 C1 125.9(3) . . ?
N4 C2 C3 116.2(4) . . ?
C1 C2 C3 117.7(4) . . ?
C8 C3 C4 119.4(5) . . ?
C8 C3 C2 120.5(5) . . ?
C4 C3 C2 120.0(6) . . ?
C5 C4 C3 120.5(9) . . ?
C4 C5 C6 119.7(9) . . ?
C7 C6 C5 120.2(7) . . ?
C6 C7 C8 120.7(9) . . ?
C3 C8 C7 119.3(7) . . ?
O2 C11 C12 104.8(8) . . ?
C13 C12 C11 110.0(9) . . ?
C12 C13 C14 106.8(9) . . ?
O2 C14 C13 108.7(7) . . ?
C16 C15 O3 109.5(8) . . ?
C15 C16 C17 105.3(10) . . ?
C18 C17 C16 109.4(9) . . ?
O3 C18 C17 108.6(9) . . ?

loop_
_geom_bond_atom_site_label_1
_geom_bond_atom_site_label_2
_geom_bond_distance
_geom_bond_site_symmetry_2
_geom_bond_publ_flag
Li O2 1.947(10) . ?
Li O3 1.992(10) . ?
Li N4 2.097(5) 11 ?
Li N4 2.097(5) . ?
Si1 O1 1.633(2) . ?
Si1 N4 1.718(3) . ?
Si1 N4 1.718(3) 13_665 ?
Si1 C19 1.857(5) . ?
Si2 C1 1.863(6) . ?
Si2 C10 1.884(7) 13_665 ?
Si2 C10 1.884(7) . ?
Si2 C9 1.904(9) . ?
O1 Si1 1.633(2) 11 ?
O2 C14 1.416(8) . ?
O2 C11 1.444(7) . ?
O3 C18 1.390(8) . ?
O3 C15 1.416(10) . ?
N4 C2 1.330(5) . ?
C1 C2 1.442(5) 13_665 ?
C1 C2 1.442(5) . ?
C2 C3 1.503(5) . ?
C3 C8 1.364(8) . ?
C3 C4 1.408(8) . ?
C4 C5 1.372(10) . ?
C5 C6 1.386(14) . ?
C6 C7 1.355(14) . ?
C7 C8 1.412(8) . ?
C11 C12 1.510(13) . ?
C12 C13 1.395(16) . ?
C13 C14 1.483(13) . ?
C15 C16 1.412(12) . ?
C16 C17 1.426(16) . ?
C17 C18 1.392(15) . ?
